data_4134381
loop_
_publ_author_name
'Nguyen, Minh Tho'
'Gusev, Dmitry'
'Dmitrienko, Anton'
'Gabidullin, Bulat M.'
'Spasyuk, Denis'
'Pilkington, Melanie'
'Nikonov, Georgii I.'

_publ_section_title
;
 Ge(0) Compound Stabilized by a Diimino-Carbene Ligand: Synthesis and
 Ambiphilic Reactivity.
;
_journal_issue 12
_journal_name_full 'Journal of the American Chemical Society'
_journal_page_first 5852
_journal_page_last 5861
_journal_paper_doi 10.1021/jacs.0c01283
_journal_volume 142
_journal_year 2020
_chemical_formula_moiety 'C46 H46 F5 Ge N5, 2(C3 H3)'
_chemical_formula_sum 'C52 H52 F5 Ge N5'
_chemical_formula_weight 914.58
_space_group_crystal_system monoclinic
_space_group_IT_number 15
_space_group_name_Hall '-C 2yc'
_space_group_name_H-M_alt 'C 1 2/c 1'
_atom_sites_solution_hydrogens geom
_atom_sites_solution_primary direct
_atom_sites_solution_secondary difmap
_audit_creation_date 2020-01-17
_audit_creation_method
;
Olex2 1.2
(compiled 2018.05.29 svn.r3508 for OlexSys, GUI svn.r5506)
;
_cell_angle_alpha 90.00
_cell_angle_beta 109.698(11)
_cell_angle_gamma 90.00
_cell_formula_units_Z 8
_cell_length_a 27.994(4)
_cell_length_b 8.6238(12)
_cell_length_c 40.445(6)
_cell_measurement_reflns_used 1571
_cell_measurement_temperature 100
_cell_measurement_theta_max 18.619
_cell_measurement_theta_min 2.600
_cell_volume 9193(2)
_computing_cell_refinement 'SAINT v8.34A (Bruker, 2013)'
_computing_data_reduction 'SAINT v8.34A (Bruker, 2013)'
_computing_molecular_graphics 'Olex2 (Dolomanov et al., 2009)'
_computing_publication_material 'Olex2 (Dolomanov et al., 2009)'
_computing_structure_refinement 'XL (Sheldrick, 2008)'
_computing_structure_solution 'ShelXT (Sheldrick, 2015)'
_diffrn_ambient_temperature 100.0
_diffrn_measured_fraction_theta_full 0.989
_diffrn_measured_fraction_theta_max 0.989
_diffrn_measurement_device_type 'Bruker APEX-II CCD'
_diffrn_measurement_method '\f and \w scans'
_diffrn_radiation_monochromator graphite
_diffrn_radiation_type MoK\a
_diffrn_radiation_wavelength 0.71073
_diffrn_reflns_av_R_equivalents 0.1687
_diffrn_reflns_av_unetI/netI 0.1255
_diffrn_reflns_limit_h_max 37
_diffrn_reflns_limit_h_min -37
_diffrn_reflns_limit_k_max 11
_diffrn_reflns_limit_k_min -11
_diffrn_reflns_limit_l_max 53
_diffrn_reflns_limit_l_min -53
_diffrn_reflns_number 69379
_diffrn_reflns_theta_full 28.37
_diffrn_reflns_theta_max 28.37
_diffrn_reflns_theta_min 1.55
_diffrn_source 'fine-focus sealed tube'
_exptl_absorpt_coefficient_mu 0.728
_exptl_absorpt_correction_T_max 0.8621
_exptl_absorpt_correction_T_min 0.7371
_exptl_absorpt_correction_type multi-scan
_exptl_absorpt_process_details
'SADABS-2014/4 (Bruker,2014/4) was used for absorption correction. wR2(int) was 0.0710 before and 0.0640 after correction. The Ratio of minimum to maximum transmission is 0.8550. The \l/2 correction factor is 0.00150.'
_exptl_crystal_colour 'clear light yellow'
_exptl_crystal_colour_lustre clear
_exptl_crystal_colour_modifier light
_exptl_crystal_colour_primary yellow
_exptl_crystal_density_diffrn 1.322
_exptl_crystal_density_method 'not measured'
_exptl_crystal_description Needle
_exptl_crystal_F_000 3808
_exptl_crystal_recrystallization_method 'The material was recrystallised from benzene by freezing at -30C'
_exptl_crystal_size_max 0.22
_exptl_crystal_size_mid 0.06
_exptl_crystal_size_min 0.06
_refine_diff_density_max 0.542
_refine_diff_density_min -0.646
_refine_diff_density_rms 0.090
_refine_ls_extinction_method none
_refine_ls_goodness_of_fit_ref 1.011
_refine_ls_hydrogen_treatment constr
_refine_ls_matrix_type full
_refine_ls_number_parameters 576
_refine_ls_number_reflns 11403
_refine_ls_number_restraints 0
_refine_ls_restrained_S_all 1.011
_refine_ls_R_factor_all 0.1306
_refine_ls_R_factor_gt 0.0593
_refine_ls_shift/su_max 0.001
_refine_ls_shift/su_mean 0.000
_refine_ls_structure_factor_coef Fsqd
_refine_ls_weighting_details 'calc w=1/[\s^2^(Fo^2^)+(0.0414P)^2^+5.3505P] where P=(Fo^2^+2Fc^2^)/3'
_refine_ls_weighting_scheme calc
_refine_ls_wR_factor_gt 0.1060
_refine_ls_wR_factor_ref 0.1258
_reflns_number_gt 6579
_reflns_number_total 11403
_reflns_threshold_expression >2sigma(I)
_cod_data_source_file ja0c01283_si_006.cif
_cod_data_source_block mt16_nikonov_0m
_cod_depositor_comments 'Adding full bibliography for 4134378--4134383.cif.'
_cod_database_code 4134381
_olex2_refinement_description
;
1. Fixed Uiso
 At 1.2 times of:
  All C(H) groups
 At 1.5 times of:
  All C(H,H,H) groups
2.a Ternary CH refined with riding coordinates:
 C17(H17), C20(H20), C36(H36), C39(H39)
2.b Aromatic/amide H refined with riding coordinates:
 C1(H1), C2(H2), C6(H6), C7(H7), C8(H8), C9(H9), C10(H10), C13(H13), C14(H14),
 C15(H15), C25(H25), C26(H26), C27(H27), C28(H28), C29(H29), C32(H32), C33(H33),
  C34(H34), C47(H47), C48(H48), C49(H49), C50(H50), C51(H51), C52(H52)
2.c Idealised Me refined as rotating group:
 C18(H18A,H18B,H18C), C19(H19A,H19B,H19C), C21(H21A,H21B,H21C), C22(H22A,H22B,
 H22C), C37(H37A,H37B,H37C), C38(H38A,H38B,H38C), C40(H40A,H40B,H40C), C41(H41A,
 H41B,H41C)
;
_olex2_diffrn_ambient_temperature_device 'Oxford Cryosystems'
_olex2_submission_special_instructions 'No special instructions were received'

loop_
_space_group_symop_id
_space_group_symop_operation_xyz
1 'x, y, z'
2 '-x, y, -z+1/2'
3 'x+1/2, y+1/2, z'
4 '-x+1/2, y+1/2, -z+1/2'
5 '-x, -y, -z'
6 'x, -y, z-1/2'
7 '-x+1/2, -y+1/2, -z'
8 'x+1/2, -y+1/2, z-1/2'

loop_
_atom_site_label
_atom_site_type_symbol
_atom_site_fract_x
_atom_site_fract_y
_atom_site_fract_z
_atom_site_U_iso_or_equiv
_atom_site_adp_type
_atom_site_occupancy
_atom_site_calc_flag
_atom_site_disorder_assembly
_atom_site_disorder_group
_atom_site_refinement_flags_posn
Ge1 Ge 0.242162(13) 0.41887(4) 0.625349(9) 0.01732(10) Uani 1 d . . .
F1 F 0.26426(6) 0.4826(2) 0.59015(4) 0.0226(4) Uani 1 d . . .
F2 F 0.37213(7) 0.7120(2) 0.71666(5) 0.0330(5) Uani 1 d . . .
F3 F 0.38162(8) 0.6564(3) 0.78268(5) 0.0455(6) Uani 1 d . . .
F4 F 0.22958(8) 0.4146(3) 0.75364(5) 0.0439(6) Uani 1 d . . .
F5 F 0.20986(7) 0.4658(2) 0.68472(5) 0.0293(5) Uani 1 d . . .
N1 N 0.24686(9) 0.7497(3) 0.64406(6) 0.0132(5) Uani 1 d . . .
N2 N 0.32467(9) 0.6523(3) 0.64879(6) 0.0151(6) Uani 1 d . . .
N3 N 0.35006(9) 0.4020(3) 0.65779(6) 0.0162(6) Uani 1 d . . .
N4 N 0.18217(9) 0.5943(3) 0.60961(6) 0.0145(5) Uani 1 d . . .
N5 N 0.30548(12) 0.5358(4) 0.76821(7) 0.0318(8) Uani 1 d . . .
C1 C 0.28019(11) 0.8733(4) 0.64218(8) 0.0178(7) Uani 1 d . . .
H1 H 0.2714 0.9801 0.6394 0.021 Uiso 1 calc . . R
C2 C 0.32525(12) 0.8148(4) 0.64488(8) 0.0180(7) Uani 1 d . . .
H2 H 0.3536 0.8736 0.6443 0.022 Uiso 1 calc . . R
C3 C 0.27856(11) 0.6088(4) 0.65604(8) 0.0161(7) Uani 1 d . . .
C4 C 0.36014(11) 0.5408(4) 0.64972(8) 0.0147(7) Uani 1 d . . .
C5 C 0.40563(12) 0.5924(4) 0.64108(8) 0.0195(7) Uani 1 d . . .
C6 C 0.45443(12) 0.5597(4) 0.66361(10) 0.0256(8) Uani 1 d . . .
H6 H 0.4593 0.5080 0.6852 0.031 Uiso 1 calc . . R
C7 C 0.49618(13) 0.6034(4) 0.65420(12) 0.0376(10) Uani 1 d . . .
H7 H 0.5295 0.5816 0.6696 0.045 Uiso 1 calc . . R
C8 C 0.48951(15) 0.6779(4) 0.62280(12) 0.0378(10) Uani 1 d . . .
H8 H 0.5182 0.7062 0.6166 0.045 Uiso 1 calc . . R
C9 C 0.44079(15) 0.7119(4) 0.60015(10) 0.0323(9) Uani 1 d . . .
H9 H 0.4362 0.7634 0.5785 0.039 Uiso 1 calc . . R
C10 C 0.39902(13) 0.6700(4) 0.60933(9) 0.0229(8) Uani 1 d . . .
H10 H 0.3658 0.6940 0.5940 0.027 Uiso 1 calc . . R
C11 C 0.38339(11) 0.2741(4) 0.65958(8) 0.0180(7) Uani 1 d . . .
C12 C 0.39197(12) 0.2123(4) 0.62975(9) 0.0194(7) Uani 1 d . . .
C13 C 0.42440(12) 0.0847(4) 0.63490(9) 0.0254(8) Uani 1 d . . .
H13 H 0.4314 0.0427 0.6153 0.030 Uiso 1 calc . . R
C14 C 0.44676(12) 0.0170(4) 0.66751(10) 0.0270(8) Uani 1 d . . .
H14 H 0.4690 -0.0688 0.6701 0.032 Uiso 1 calc . . R
C15 C 0.43648(12) 0.0750(4) 0.69614(10) 0.0288(8) Uani 1 d . . .
H15 H 0.4514 0.0273 0.7184 0.035 Uiso 1 calc . . R
C16 C 0.40457(12) 0.2026(4) 0.69297(9) 0.0231(8) Uani 1 d . . .
C17 C 0.39097(15) 0.2607(4) 0.72407(9) 0.0348(9) Uani 1 d . . .
H17 H 0.3779 0.3688 0.7184 0.042 Uiso 1 calc . . R
C18 C 0.43545(18) 0.2689(7) 0.75811(11) 0.0731(17) Uani 1 d . . .
H18A H 0.4460 0.1637 0.7666 0.110 Uiso 1 calc . . GR
H18B H 0.4253 0.3256 0.7757 0.110 Uiso 1 calc . . GR
H18C H 0.4638 0.3229 0.7540 0.110 Uiso 1 calc . . GR
C19 C 0.34832(16) 0.1658(6) 0.72881(12) 0.0667(16) Uani 1 d . . .
H19A H 0.3192 0.1667 0.7069 0.100 Uiso 1 calc . . GR
H19B H 0.3383 0.2103 0.7478 0.100 Uiso 1 calc . . GR
H19C H 0.3598 0.0587 0.7348 0.100 Uiso 1 calc . . GR
C20 C 0.36486(12) 0.2724(4) 0.59284(8) 0.0223(8) Uani 1 d . . .
H20 H 0.3490 0.3741 0.5950 0.027 Uiso 1 calc . . R
C21 C 0.40150(14) 0.3007(4) 0.57243(10) 0.0315(9) Uani 1 d . . .
H21A H 0.4292 0.3685 0.5862 0.047 Uiso 1 calc . . GR
H21B H 0.3832 0.3501 0.5499 0.047 Uiso 1 calc . . GR
H21C H 0.4155 0.2014 0.5682 0.047 Uiso 1 calc . . GR
C22 C 0.32199(13) 0.1613(4) 0.57265(9) 0.0310(9) Uani 1 d . . .
H22A H 0.3364 0.0597 0.5705 0.047 Uiso 1 calc . . GR
H22B H 0.3043 0.2033 0.5492 0.047 Uiso 1 calc . . GR
H22C H 0.2979 0.1502 0.5854 0.047 Uiso 1 calc . . GR
C23 C 0.19824(11) 0.7336(4) 0.62111(8) 0.0145(7) Uani 1 d . . .
C24 C 0.16820(11) 0.8800(3) 0.61328(8) 0.0151(7) Uani 1 d . . .
C25 C 0.17159(12) 0.9799(4) 0.64141(8) 0.0178(7) Uani 1 d . . .
H25 H 0.1929 0.9538 0.6645 0.021 Uiso 1 calc . . R
C26 C 0.14388(12) 1.1170(4) 0.63551(9) 0.0201(7) Uani 1 d . . .
H26 H 0.1458 1.1841 0.6546 0.024 Uiso 1 calc . . R
C27 C 0.11337(12) 1.1554(4) 0.60170(9) 0.0214(8) Uani 1 d . . .
H27 H 0.0946 1.2495 0.5976 0.026 Uiso 1 calc . . R
C28 C 0.11004(12) 1.0563(4) 0.57368(9) 0.0214(7) Uani 1 d . . .
H28 H 0.0891 1.0834 0.5506 0.026 Uiso 1 calc . . R
C29 C 0.13708(11) 0.9193(4) 0.57943(8) 0.0179(7) Uani 1 d . . .
H29 H 0.1345 0.8518 0.5603 0.021 Uiso 1 calc . . R
C30 C 0.12908(11) 0.5615(3) 0.59049(8) 0.0138(6) Uani 1 d . . .
C31 C 0.09200(11) 0.5748(4) 0.60711(8) 0.0159(6) Uani 1 d . . .
C32 C 0.04208(12) 0.5285(4) 0.58790(8) 0.0196(7) Uani 1 d . . .
H32 H 0.0164 0.5392 0.5983 0.023 Uiso 1 calc . . R
C33 C 0.02940(12) 0.4681(4) 0.55447(8) 0.0194(7) Uani 1 d . . .
H33 H -0.0043 0.4345 0.5423 0.023 Uiso 1 calc . . R
C34 C 0.06628(11) 0.4568(3) 0.53881(8) 0.0187(7) Uani 1 d . . .
H34 H 0.0574 0.4148 0.5158 0.022 Uiso 1 calc . . R
C35 C 0.11602(11) 0.5050(3) 0.55574(8) 0.0160(7) Uani 1 d . . .
C36 C 0.15389(12) 0.4990(4) 0.53597(8) 0.0175(7) Uani 1 d . . .
H36 H 0.1855 0.5533 0.5507 0.021 Uiso 1 calc . . R
C37 C 0.16841(13) 0.3307(4) 0.53051(9) 0.0256(8) Uani 1 d . . .
H37A H 0.1821 0.2788 0.5533 0.038 Uiso 1 calc . . GR
H37B H 0.1941 0.3313 0.5190 0.038 Uiso 1 calc . . GR
H37C H 0.1382 0.2750 0.5158 0.038 Uiso 1 calc . . GR
C38 C 0.13368(12) 0.5847(4) 0.50040(8) 0.0236(7) Uani 1 d . . .
H38A H 0.1028 0.5332 0.4853 0.035 Uiso 1 calc . . GR
H38B H 0.1595 0.5828 0.4890 0.035 Uiso 1 calc . . GR
H38C H 0.1259 0.6925 0.5044 0.035 Uiso 1 calc . . GR
C39 C 0.10229(12) 0.6357(4) 0.64428(8) 0.0184(7) Uani 1 d . . .
H39 H 0.1387 0.6675 0.6541 0.022 Uiso 1 calc . . R
C40 C 0.06907(12) 0.7787(4) 0.64390(9) 0.0249(8) Uani 1 d . . .
H40A H 0.0715 0.8521 0.6260 0.037 Uiso 1 calc . . GR
H40B H 0.0809 0.8287 0.6670 0.037 Uiso 1 calc . . GR
H40C H 0.0337 0.7462 0.6384 0.037 Uiso 1 calc . . GR
C41 C 0.09281(13) 0.5082(4) 0.66785(9) 0.0240(8) Uani 1 d . . .
H41A H 0.0568 0.4795 0.6593 0.036 Uiso 1 calc . . GR
H41B H 0.1021 0.5465 0.6920 0.036 Uiso 1 calc . . GR
H41C H 0.1135 0.4171 0.6673 0.036 Uiso 1 calc . . GR
C42 C 0.28980(11) 0.5900(4) 0.69591(8) 0.0177(7) Uani 1 d . . .
C43 C 0.33345(12) 0.6379(4) 0.72290(9) 0.0226(8) Uani 1 d . . .
C44 C 0.33868(14) 0.6078(4) 0.75759(9) 0.0314(9) Uani 1 d . . .
C45 C 0.26369(14) 0.4916(4) 0.74329(9) 0.0287(8) Uani 1 d . . .
C46 C 0.25458(12) 0.5169(4) 0.70814(8) 0.0217(7) Uani 1 d . . .
C47 C 0.02229(12) 0.8543(4) 0.50608(9) 0.0243(8) Uani 1 d . . .
H47 H 0.0377 0.7548 0.5104 0.029 Uiso 1 calc . . R
C48 C 0.03191(12) 0.9533(4) 0.48186(9) 0.0256(8) Uani 1 d . . .
H48 H 0.0535 0.9213 0.4694 0.031 Uiso 1 calc . . R
C49 C 0.00965(12) 1.0994(4) 0.47608(8) 0.0239(8) Uani 1 d . . .
H49 H 0.0164 1.1679 0.4598 0.029 Uiso 1 calc . . R
C50 C 0.25785(13) 0.7582(5) 0.53565(10) 0.0352(10) Uani 1 d . . .
H50 H 0.2633 0.7639 0.5601 0.042 Uiso 1 calc . . R
C51 C 0.27366(13) 0.6286(5) 0.52181(10) 0.0339(9) Uani 1 d . . .
H51 H 0.2898 0.5454 0.5368 0.041 Uiso 1 calc . . R
C52 C 0.26595(14) 0.6203(5) 0.48630(10) 0.0351(10) Uani 1 d . . .
H52 H 0.2769 0.5317 0.4769 0.042 Uiso 1 calc . . R

loop_
_atom_site_aniso_label
_atom_site_aniso_U_11
_atom_site_aniso_U_22
_atom_site_aniso_U_33
_atom_site_aniso_U_23
_atom_site_aniso_U_13
_atom_site_aniso_U_12
Ge1 0.01838(17) 0.01508(17) 0.01802(18) -0.00044(16) 0.00549(13) 0.00014(16)
F1 0.0184(9) 0.0293(11) 0.0168(10) 0.0021(8) 0.0016(8) 0.0021(8)
F2 0.0267(11) 0.0452(13) 0.0215(11) -0.0044(10) 0.0008(9) -0.0101(10)
F3 0.0403(13) 0.0652(16) 0.0192(12) -0.0070(11) -0.0055(10) -0.0010(12)
F4 0.0497(13) 0.0569(15) 0.0329(12) 0.0153(12) 0.0244(11) 0.0005(13)
F5 0.0222(10) 0.0398(13) 0.0256(11) 0.0058(9) 0.0077(9) -0.0038(9)
N1 0.0153(13) 0.0139(13) 0.0080(13) 0.0008(11) 0.0009(10) 0.0010(11)
N2 0.0149(13) 0.0140(14) 0.0154(14) -0.0011(11) 0.0040(11) -0.0013(11)
N3 0.0151(13) 0.0163(14) 0.0164(14) -0.0011(12) 0.0043(11) 0.0005(12)
N4 0.0130(12) 0.0151(14) 0.0160(13) -0.0026(12) 0.0057(11) -0.0012(11)
N5 0.0388(19) 0.040(2) 0.0176(16) 0.0034(14) 0.0106(15) 0.0089(15)
C1 0.0186(16) 0.0170(17) 0.0154(17) -0.0017(13) 0.0024(14) -0.0023(13)
C2 0.0197(17) 0.0173(17) 0.0168(17) -0.0027(14) 0.0057(14) -0.0041(14)
C3 0.0116(14) 0.0191(18) 0.0174(17) -0.0013(13) 0.0046(13) 0.0017(13)
C4 0.0141(15) 0.0187(18) 0.0098(16) -0.0030(13) 0.0019(13) -0.0008(13)
C5 0.0205(16) 0.0146(16) 0.0259(18) -0.0062(15) 0.0109(14) -0.0027(15)
C6 0.0195(17) 0.0152(18) 0.042(2) -0.0013(16) 0.0111(16) 0.0000(14)
C7 0.0195(18) 0.020(2) 0.071(3) -0.013(2) 0.0131(19) -0.0002(16)
C8 0.038(2) 0.019(2) 0.072(3) -0.012(2) 0.039(2) -0.0080(17)
C9 0.047(2) 0.0192(19) 0.043(2) -0.0053(17) 0.031(2) -0.0061(18)
C10 0.0266(18) 0.0202(18) 0.0247(19) -0.0058(15) 0.0126(16) -0.0006(15)
C11 0.0123(15) 0.0172(17) 0.0236(18) -0.0020(14) 0.0049(14) -0.0021(13)
C12 0.0194(17) 0.0138(17) 0.029(2) -0.0011(14) 0.0127(15) -0.0038(14)
C13 0.0230(17) 0.0168(17) 0.042(2) -0.0063(18) 0.0179(16) -0.0035(16)
C14 0.0213(18) 0.0143(17) 0.045(2) -0.0022(17) 0.0102(17) 0.0006(15)
C15 0.0256(18) 0.0204(18) 0.035(2) 0.0033(18) 0.0037(16) 0.0008(17)
C16 0.0239(18) 0.0184(18) 0.0242(19) -0.0004(15) 0.0042(15) -0.0014(15)
C17 0.051(3) 0.029(2) 0.021(2) 0.0066(17) 0.0076(18) 0.0166(19)
C18 0.063(3) 0.133(5) 0.025(3) -0.013(3) 0.017(2) -0.037(3)
C19 0.041(3) 0.110(4) 0.059(3) -0.031(3) 0.030(3) -0.010(3)
C20 0.0253(18) 0.0209(18) 0.0227(19) -0.0055(15) 0.0106(15) -0.0031(15)
C21 0.036(2) 0.031(2) 0.034(2) -0.0046(17) 0.0200(18) -0.0041(18)
C22 0.034(2) 0.033(2) 0.027(2) -0.0051(17) 0.0123(17) -0.0066(17)
C23 0.0125(15) 0.0182(17) 0.0148(16) -0.0003(13) 0.0072(13) -0.0018(13)
C24 0.0129(15) 0.0120(16) 0.0195(17) 0.0011(13) 0.0043(13) -0.0022(12)
C25 0.0200(17) 0.0181(16) 0.0136(17) 0.0017(13) 0.0034(14) -0.0026(14)
C26 0.0223(17) 0.0158(18) 0.0257(19) -0.0039(14) 0.0126(15) -0.0006(14)
C27 0.0161(16) 0.0152(17) 0.033(2) 0.0040(15) 0.0086(15) 0.0011(14)
C28 0.0212(17) 0.0203(19) 0.0192(18) 0.0031(14) 0.0023(14) -0.0023(14)
C29 0.0190(15) 0.0167(16) 0.0175(16) -0.0009(15) 0.0054(13) -0.0027(15)
C30 0.0131(15) 0.0100(16) 0.0175(16) 0.0021(13) 0.0041(13) 0.0021(13)
C31 0.0171(15) 0.0100(15) 0.0196(16) 0.0017(14) 0.0050(13) 0.0026(14)
C32 0.0199(17) 0.0177(17) 0.0217(18) 0.0059(14) 0.0079(15) 0.0015(14)
C33 0.0159(16) 0.0164(17) 0.0204(18) 0.0036(14) -0.0011(14) -0.0015(13)
C34 0.0196(17) 0.0151(17) 0.0175(17) 0.0018(13) 0.0011(14) 0.0004(13)
C35 0.0176(16) 0.0098(16) 0.0203(18) 0.0017(13) 0.0059(14) 0.0011(13)
C36 0.0167(16) 0.0213(18) 0.0136(17) -0.0019(14) 0.0040(13) -0.0004(14)
C37 0.0289(19) 0.025(2) 0.026(2) -0.0021(16) 0.0122(16) 0.0018(16)
C38 0.0220(17) 0.0300(19) 0.0186(17) -0.0006(16) 0.0067(14) -0.0010(17)
C39 0.0188(16) 0.0185(17) 0.0203(18) -0.0022(14) 0.0096(14) -0.0021(14)
C40 0.0273(19) 0.0198(18) 0.033(2) -0.0037(16) 0.0167(17) -0.0009(15)
C41 0.0272(19) 0.0250(19) 0.0222(19) 0.0002(15) 0.0115(16) 0.0005(16)
C42 0.0184(16) 0.0156(16) 0.0196(17) -0.0004(14) 0.0071(13) 0.0062(14)
C43 0.0222(18) 0.0237(18) 0.0204(19) 0.0007(15) 0.0053(15) 0.0020(15)
C44 0.030(2) 0.039(2) 0.0183(19) -0.0045(17) -0.0017(16) 0.0068(18)
C45 0.033(2) 0.033(2) 0.024(2) 0.0082(17) 0.0155(18) 0.0091(18)
C46 0.0223(18) 0.0258(19) 0.0166(18) 0.0034(15) 0.0063(15) 0.0067(15)
C47 0.0217(18) 0.0184(17) 0.028(2) -0.0046(15) 0.0015(16) -0.0019(15)
C48 0.0222(18) 0.029(2) 0.027(2) -0.0055(16) 0.0106(15) -0.0003(15)
C49 0.0242(17) 0.025(2) 0.0197(18) 0.0026(16) 0.0045(15) -0.0045(16)
C50 0.030(2) 0.046(3) 0.029(2) -0.003(2) 0.0088(18) -0.0202(19)
C51 0.028(2) 0.037(2) 0.034(2) 0.0060(18) 0.0058(17) -0.0123(17)
C52 0.032(2) 0.040(2) 0.036(2) -0.0028(19) 0.0149(18) -0.0170(18)

loop_
_atom_type_symbol
_atom_type_description
_atom_type_scat_dispersion_real
_atom_type_scat_dispersion_imag
_atom_type_scat_source
C C 0.0033 0.0016 'International Tables Vol C Tables 4.2.6.8 and 6.1.1.4'
H H 0.0000 0.0000 'International Tables Vol C Tables 4.2.6.8 and 6.1.1.4'
F F 0.0171 0.0103 'International Tables Vol C Tables 4.2.6.8 and 6.1.1.4'
Ge Ge 0.1547 1.8001 'International Tables Vol C Tables 4.2.6.8 and 6.1.1.4'
N N 0.0061 0.0033 'International Tables Vol C Tables 4.2.6.8 and 6.1.1.4'

loop_
_geom_angle_atom_site_label_1
_geom_angle_atom_site_label_2
_geom_angle_atom_site_label_3
_geom_angle
_geom_angle_site_symmetry_1
_geom_angle_site_symmetry_3
_geom_angle_publ_flag
F1 Ge1 N4 89.63(8) . . ?
F1 Ge1 C3 90.09(10) . . ?
C3 Ge1 N4 78.74(10) . . ?
C1 N1 C3 107.3(2) . . ?
C23 N1 C1 123.6(2) . . ?
C23 N1 C3 119.0(2) . . ?
C2 N2 C3 108.7(2) . . ?
C4 N2 C2 131.5(3) . . ?
C4 N2 C3 119.5(2) . . ?
C4 N3 C11 122.1(3) . . ?
C23 N4 Ge1 113.08(19) . . ?
C23 N4 C30 122.2(2) . . ?
C30 N4 Ge1 124.55(19) . . ?
C44 N5 C45 115.7(3) . . ?
C2 C1 N1 109.3(3) . . ?
C1 C2 N2 109.9(3) . . ?
N1 C3 Ge1 109.12(18) . . ?
N1 C3 C42 108.4(2) . . ?
N2 C3 Ge1 111.47(19) . . ?
N2 C3 N1 101.2(2) . . ?
N2 C3 C42 110.7(2) . . ?
C42 C3 Ge1 115.0(2) . . ?
N2 C4 C5 116.7(3) . . ?
N3 C4 N2 115.9(3) . . ?
N3 C4 C5 127.4(3) . . ?
C6 C5 C4 120.8(3) . . ?
C6 C5 C10 119.5(3) . . ?
C10 C5 C4 119.7(3) . . ?
C5 C6 C7 119.6(3) . . ?
C8 C7 C6 120.7(4) . . ?
C7 C8 C9 120.1(3) . . ?
C10 C9 C8 119.7(4) . . ?
C9 C10 C5 120.3(3) . . ?
C12 C11 N3 122.9(3) . . ?
C12 C11 C16 120.8(3) . . ?
C16 C11 N3 116.1(3) . . ?
C11 C12 C20 122.6(3) . . ?
C13 C12 C11 117.3(3) . . ?
C13 C12 C20 120.0(3) . . ?
C14 C13 C12 122.5(3) . . ?
C15 C14 C13 119.5(3) . . ?
C14 C15 C16 121.2(3) . . ?
C11 C16 C17 120.3(3) . . ?
C15 C16 C11 118.6(3) . . ?
C15 C16 C17 121.0(3) . . ?
C18 C17 C16 114.2(3) . . ?
C19 C17 C16 110.8(3) . . ?
C19 C17 C18 110.7(3) . . ?
C12 C20 C21 112.3(3) . . ?
C12 C20 C22 110.6(3) . . ?
C22 C20 C21 110.9(3) . . ?
N1 C23 C24 114.7(3) . . ?
N4 C23 N1 118.4(3) . . ?
N4 C23 C24 126.8(3) . . ?
C25 C24 C23 117.9(3) . . ?
C29 C24 C23 122.4(3) . . ?
C29 C24 C25 119.7(3) . . ?
C26 C25 C24 120.1(3) . . ?
C27 C26 C25 119.7(3) . . ?
C26 C27 C28 120.3(3) . . ?
C29 C28 C27 120.3(3) . . ?
C28 C29 C24 120.0(3) . . ?
C31 C30 N4 120.8(3) . . ?
C35 C30 N4 118.1(2) . . ?
C35 C30 C31 120.9(3) . . ?
C30 C31 C39 124.7(3) . . ?
C32 C31 C30 117.6(3) . . ?
C32 C31 C39 117.6(3) . . ?
C33 C32 C31 121.8(3) . . ?
C32 C33 C34 119.3(3) . . ?
C33 C34 C35 122.0(3) . . ?
C30 C35 C36 122.6(3) . . ?
C34 C35 C30 118.2(3) . . ?
C34 C35 C36 119.2(3) . . ?
C35 C36 C37 111.7(3) . . ?
C35 C36 C38 111.7(3) . . ?
C37 C36 C38 110.4(3) . . ?
C31 C39 C40 110.6(3) . . ?
C31 C39 C41 110.5(3) . . ?
C41 C39 C40 110.5(3) . . ?
C43 C42 C3 126.9(3) . . ?
C46 C42 C3 119.9(3) . . ?
C46 C42 C43 113.1(3) . . ?
F2 C43 C42 122.5(3) . . ?
F2 C43 C44 117.4(3) . . ?
C44 C43 C42 120.1(3) . . ?
F3 C44 C43 117.8(3) . . ?
N5 C44 F3 116.9(3) . . ?
N5 C44 C43 125.4(3) . . ?
F4 C45 C46 119.9(3) . . ?
N5 C45 F4 116.5(3) . . ?
N5 C45 C46 123.5(3) . . ?
F5 C46 C42 119.5(3) . . ?
F5 C46 C45 118.3(3) . . ?
C45 C46 C42 122.1(3) . . ?
C49 C47 C48 120.2(3) 5_576 . ?
C49 C48 C47 119.5(3) . . ?
C47 C49 C48 120.4(3) 5_576 . ?
C51 C50 C52 119.9(4) . 7_566 ?
C52 C51 C50 120.1(4) . . ?
C51 C52 C50 119.9(4) . 7_566 ?

loop_
_geom_bond_atom_site_label_1
_geom_bond_atom_site_label_2
_geom_bond_distance
_geom_bond_site_symmetry_2
_geom_bond_publ_flag
Ge1 F1 1.8181(18) . ?
Ge1 N4 2.189(2) . ?
Ge1 C3 2.100(3) . ?
F2 C43 1.352(4) . ?
F3 C44 1.352(4) . ?
F4 C45 1.341(4) . ?
F5 C46 1.364(4) . ?
N1 C1 1.435(4) . ?
N1 C3 1.486(4) . ?
N1 C23 1.372(4) . ?
N2 C2 1.411(4) . ?
N2 C3 1.466(4) . ?
N2 C4 1.373(4) . ?
N3 C4 1.297(4) . ?
N3 C11 1.431(4) . ?
N4 C23 1.312(4) . ?
N4 C30 1.453(4) . ?
N5 C44 1.304(5) . ?
N5 C45 1.317(5) . ?
C1 C2 1.329(4) . ?
C3 C42 1.544(4) . ?
C4 C5 1.497(4) . ?
C5 C6 1.392(4) . ?
C5 C10 1.404(4) . ?
C6 C7 1.397(5) . ?
C7 C8 1.379(5) . ?
C8 C9 1.394(5) . ?
C9 C10 1.388(5) . ?
C11 C12 1.412(4) . ?
C11 C16 1.420(4) . ?
C12 C13 1.397(4) . ?
C12 C20 1.519(5) . ?
C13 C14 1.384(5) . ?
C14 C15 1.378(5) . ?
C15 C16 1.396(5) . ?
C16 C17 1.517(5) . ?
C17 C18 1.515(5) . ?
C17 C19 1.512(6) . ?
C20 C21 1.538(4) . ?
C20 C22 1.537(5) . ?
C23 C24 1.490(4) . ?
C24 C25 1.405(4) . ?
C24 C29 1.394(4) . ?
C25 C26 1.390(4) . ?
C26 C27 1.386(4) . ?
C27 C28 1.397(4) . ?
C28 C29 1.381(4) . ?
C30 C31 1.419(4) . ?
C30 C35 1.414(4) . ?
C31 C32 1.408(4) . ?
C31 C39 1.526(4) . ?
C32 C33 1.380(4) . ?
C33 C34 1.385(4) . ?
C34 C35 1.392(4) . ?
C35 C36 1.529(4) . ?
C36 C37 1.543(4) . ?
C36 C38 1.545(4) . ?
C39 C40 1.541(4) . ?
C39 C41 1.536(4) . ?
C42 C43 1.399(4) . ?
C42 C46 1.394(4) . ?
C43 C44 1.385(5) . ?
C45 C46 1.374(4) . ?
C47 C48 1.392(5) . ?
C47 C49 1.383(5) 5_576 ?
C48 C49 1.390(5) . ?
C49 C47 1.383(5) 5_576 ?
C50 C51 1.387(5) . ?
C50 C52 1.389(5) 7_566 ?
C51 C52 1.381(5) . ?
C52 C50 1.389(5) 7_566 ?
